data_4300378
_journal_name_full 'Inorganic Chemistry'
_journal_year 2006
_chemical_formula_sum 'C46 H42 Br Cu N4 P2 S'
_chemical_formula_weight 888.29
_space_group_IT_number 2
_symmetry_cell_setting triclinic
_symmetry_space_group_name_Hall '-P 1'
_symmetry_space_group_name_H-M 'P -1'
_cell_angle_alpha 97.9900(10)
_cell_angle_beta 93.9960(10)
_cell_angle_gamma 117.6700(10)
_cell_formula_units_Z 2
_cell_length_a 12.3833(9)
_cell_length_b 13.1945(9)
_cell_length_c 14.7290(11)
_cell_measurement_temperature 93(2)
_cell_volume 2085.8(3)
_diffrn_ambient_temperature 93(2)
_cod_depositor_comments
;
The following automatic conversions were performed:
'_symmetry_cell_setting' value 'Triclinic' changed to 'triclinic'
according to '/home/saulius/struct/CIF-dictionaries/cif_core.dic'
dictionary named 'cif_core.dic' version 2.4.1 from 2010-06-29.

Automatic conversion script
Id: cif_fix_enum 1527 2010-12-29 10:47:43Z saulius 
;
_cod_database_code 4300378

loop_
_symmetry_equiv_pos_as_xyz
'x, y, z'
'-x, -y, -z'

loop_
_atom_site_label
_atom_site_type_symbol
_atom_site_fract_x
_atom_site_fract_y
_atom_site_fract_z
_atom_site_U_iso_or_equiv
_atom_site_adp_type
_atom_site_occupancy
_atom_site_symmetry_multiplicity
_atom_site_calc_flag
_atom_site_refinement_flags
_atom_site_disorder_assembly
_atom_site_disorder_group
Cu Cu -0.12827(2) 0.16677(2) 0.192083(18) 0.01455(7) Uani 1 1 d . . .
Br Br 0.03020(2) 0.218747(18) 0.086789(16) 0.01987(6) Uani 1 1 d . . .
S S -0.31497(5) 0.00193(4) 0.11537(4) 0.01848(12) Uani 1 1 d . . .
P1 P -0.06276(5) 0.10429(4) 0.31045(4) 0.01441(12) Uani 1 1 d . . .
P2 P -0.16638(5) 0.32036(4) 0.21416(4) 0.01373(12) Uani 1 1 d . . .
N1 N -0.17973(17) -0.06734(15) 0.01726(14) 0.0232(4) Uani 1 1 d . . .
H1A H -0.1716 -0.1206 -0.0202 0.028 Uiso 1 1 calc R . .
H1B H -0.1168 0.0033 0.0353 0.028 Uiso 1 1 calc R . .
N2 N -0.37898(18) -0.20239(15) 0.01667(13) 0.0216(4) Uani 1 1 d . . .
H2B H -0.4476 -0.2251 0.0409 0.026 Uiso 1 1 calc R . .
N3 N -0.36767(17) -0.27850(15) -0.05106(13) 0.0194(4) Uani 1 1 d . . .
N1A N -0.6213(2) -0.0943(2) 0.26639(16) 0.0398(6) Uani 1 1 d . . .
C1A C -0.6076(2) -0.0280(2) 0.22036(18) 0.0309(6) Uani 1 1 d . . .
C2A C -0.5890(3) 0.0554(2) 0.1603(2) 0.0429(7) Uani 1 1 d . . .
H2A3 H -0.6376 0.0948 0.1756 0.064 Uiso 1 1 calc R . .
H2A2 H -0.6155 0.0144 0.0954 0.064 Uiso 1 1 calc R . .
H2A1 H -0.5014 0.1132 0.1693 0.064 Uiso 1 1 calc R . .
C1 C -0.2851(2) -0.09307(18) 0.04601(15) 0.0178(5) Uani 1 1 d . . .
C2 C -0.4618(2) -0.37944(18) -0.07435(15) 0.0192(5) Uani 1 1 d . . .
H2A H -0.5312 -0.3983 -0.0430 0.023 Uiso 1 1 calc R . .
C3 C -0.4642(2) -0.46646(18) -0.14884(15) 0.0187(5) Uani 1 1 d . . .
C4 C -0.3708(2) -0.43914(19) -0.20338(16) 0.0215(5) Uani 1 1 d . . .
H4A H -0.3017 -0.3631 -0.1915 0.026 Uiso 1 1 calc R . .
C5 C -0.3791(2) -0.5233(2) -0.27490(16) 0.0258(5) Uani 1 1 d . . .
H5A H -0.3164 -0.5043 -0.3131 0.031 Uiso 1 1 calc R . .
C6 C -0.4774(2) -0.6342(2) -0.29121(18) 0.0323(6) Uani 1 1 d . . .
H6A H -0.4816 -0.6918 -0.3400 0.039 Uiso 1 1 calc R . .
C7 C -0.5695(2) -0.6623(2) -0.23719(19) 0.0320(6) Uani 1 1 d . . .
H7A H -0.6371 -0.7392 -0.2486 0.038 Uiso 1 1 calc R . .
C8 C -0.5639(2) -0.57855(19) -0.16619(17) 0.0247(5) Uani 1 1 d . . .
H8A H -0.6282 -0.5977 -0.1294 0.030 Uiso 1 1 calc R . .
C111 C -0.0374(2) -0.02035(17) 0.27373(15) 0.0159(4) Uani 1 1 d . . .
C112 C 0.0374(2) -0.0124(2) 0.20688(16) 0.0243(5) Uani 1 1 d . . .
H11A H 0.0740 0.0566 0.1819 0.029 Uiso 1 1 calc R . .
C113 C 0.0597(2) -0.1042(2) 0.17573(17) 0.0261(5) Uani 1 1 d . . .
H11B H 0.1116 -0.0978 0.1299 0.031 Uiso 1 1 calc R . .
C114 C 0.0062(2) -0.20485(19) 0.21140(17) 0.0267(6) Uani 1 1 d . . .
H11C H 0.0211 -0.2679 0.1900 0.032 Uiso 1 1 calc R . .
C115 C -0.0685(2) -0.21384(19) 0.27780(18) 0.0275(6) Uani 1 1 d . . .
H11D H -0.1051 -0.2831 0.3024 0.033 Uiso 1 1 calc R . .
C116 C -0.0910(2) -0.12224(18) 0.30926(16) 0.0209(5) Uani 1 1 d . . .
H11E H -0.1430 -0.1291 0.3551 0.025 Uiso 1 1 calc R . .
C121 C -0.1694(2) 0.05561(17) 0.39410(15) 0.0159(5) Uani 1 1 d . . .
C122 C -0.2946(2) -0.01520(17) 0.36137(16) 0.0183(5) Uani 1 1 d . . .
H12A H -0.3220 -0.0418 0.2965 0.022 Uiso 1 1 calc R . .
C123 C -0.3797(2) -0.04735(18) 0.42223(16) 0.0210(5) Uani 1 1 d . . .
H12B H -0.4649 -0.0958 0.3989 0.025 Uiso 1 1 calc R . .
C124 C -0.3410(2) -0.00910(18) 0.51730(16) 0.0208(5) Uani 1 1 d . . .
H12C H -0.3995 -0.0307 0.5590 0.025 Uiso 1 1 calc R . .
C125 C -0.2175(2) 0.06012(18) 0.55051(16) 0.0209(5) Uani 1 1 d . . .
H12D H -0.1908 0.0859 0.6155 0.025 Uiso 1 1 calc R . .
C126 C -0.1319(2) 0.09262(17) 0.49031(15) 0.0179(5) Uani 1 1 d . . .
H12E H -0.0468 0.1405 0.5143 0.021 Uiso 1 1 calc R . .
C131 C 0.08122(19) 0.20832(17) 0.38547(15) 0.0152(4) Uani 1 1 d . . .
C132 C 0.1552(2) 0.17341(19) 0.43337(16) 0.0204(5) Uani 1 1 d . . .
H13A H 0.1357 0.0937 0.4219 0.024 Uiso 1 1 calc R . .
C133 C 0.2564(2) 0.2535(2) 0.49724(16) 0.0215(5) Uani 1 1 d . . .
H13C H 0.3061 0.2285 0.5294 0.026 Uiso 1 1 calc R . .
C134 C 0.2860(2) 0.3697(2) 0.51481(16) 0.0251(5) Uani 1 1 d . . .
H13D H 0.3552 0.4245 0.5594 0.030 Uiso 1 1 calc R . .
C135 C 0.2139(2) 0.40562(19) 0.46693(17) 0.0244(5) Uani 1 1 d . . .
H13E H 0.2341 0.4855 0.4785 0.029 Uiso 1 1 calc R . .
C136 C 0.1130(2) 0.32629(18) 0.40252(16) 0.0192(5) Uani 1 1 d . . .
H13F H 0.0648 0.3521 0.3695 0.023 Uiso 1 1 calc R . .
C211 C -0.2863(2) 0.30644(17) 0.28433(15) 0.0152(4) Uani 1 1 d . . .
C212 C -0.3002(2) 0.24384(18) 0.35497(16) 0.0193(5) Uani 1 1 d . . .
H21A H -0.2503 0.2076 0.3630 0.023 Uiso 1 1 calc R . .
C213 C -0.3853(2) 0.23341(19) 0.41362(17) 0.0242(5) Uani 1 1 d . . .
H21B H -0.3925 0.1916 0.4624 0.029 Uiso 1 1 calc R . .
C214 C -0.4600(2) 0.2838(2) 0.40147(17) 0.0259(5) Uani 1 1 d . . .
H21C H -0.5195 0.2758 0.4412 0.031 Uiso 1 1 calc R . .
C215 C -0.4475(2) 0.3457(2) 0.33115(17) 0.0252(5) Uani 1 1 d . . .
H21D H -0.4991 0.3801 0.3223 0.030 Uiso 1 1 calc R . .
C216 C -0.3606(2) 0.35818(19) 0.27350(16) 0.0209(5) Uani 1 1 d . . .
H21E H -0.3516 0.4024 0.2261 0.025 Uiso 1 1 calc R . .
C221 C -0.0361(2) 0.45895(17) 0.27399(15) 0.0149(4) Uani 1 1 d . . .
C222 C -0.0335(2) 0.51187(18) 0.36314(16) 0.0202(5) Uani 1 1 d . . .
H22A H -0.1025 0.4771 0.3944 0.024 Uiso 1 1 calc R . .
C223 C 0.0692(2) 0.61515(19) 0.40661(17) 0.0249(5) Uani 1 1 d . . .
H22B H 0.0711 0.6502 0.4680 0.030 Uiso 1 1 calc R . .
C224 C 0.1687(2) 0.66708(19) 0.36112(17) 0.0237(5) Uani 1 1 d . . .
H22C H 0.2388 0.7382 0.3908 0.028 Uiso 1 1 calc R . .
C225 C 0.1662(2) 0.61567(18) 0.27236(17) 0.0219(5) Uani 1 1 d . . .
H22E H 0.2341 0.6526 0.2405 0.026 Uiso 1 1 calc R . .
C226 C 0.0658(2) 0.51084(18) 0.22931(16) 0.0187(5) Uani 1 1 d . . .
H22F H 0.0664 0.4742 0.1692 0.022 Uiso 1 1 calc R . .
C231 C -0.2115(2) 0.35884(18) 0.10850(15) 0.0154(4) Uani 1 1 d . . .
C232 C -0.1808(2) 0.47361(19) 0.10249(17) 0.0221(5) Uani 1 1 d . . .
H23A H -0.1368 0.5345 0.1550 0.027 Uiso 1 1 calc R . .
C233 C -0.2139(2) 0.4991(2) 0.02074(17) 0.0255(5) Uani 1 1 d . . .
H23B H -0.1923 0.5774 0.0170 0.031 Uiso 1 1 calc R . .
C234 C -0.2780(2) 0.4115(2) -0.05519(17) 0.0267(6) Uani 1 1 d . . .
H23C H -0.3006 0.4293 -0.1115 0.032 Uiso 1 1 calc R . .
C235 C -0.3099(2) 0.2973(2) -0.04986(16) 0.0286(6) Uani 1 1 d . . .
H23D H -0.3554 0.2367 -0.1023 0.034 Uiso 1 1 calc R . .
C236 C -0.2758(2) 0.27110(19) 0.03158(15) 0.0223(5) Uani 1 1 d . . .
H23E H -0.2966 0.1928 0.0346 0.027 Uiso 1 1 calc R . .

loop_
_atom_site_aniso_label
_atom_site_aniso_U_11
_atom_site_aniso_U_22
_atom_site_aniso_U_33
_atom_site_aniso_U_23
_atom_site_aniso_U_13
_atom_site_aniso_U_12
Cu 0.01816(15) 0.01403(12) 0.01310(14) 0.00257(10) 0.00336(11) 0.00895(11)
Br 0.02158(13) 0.01682(11) 0.02101(13) 0.00399(9) 0.00966(10) 0.00811(9)
S 0.0180(3) 0.0164(3) 0.0183(3) -0.0017(2) 0.0027(2) 0.0074(2)
P1 0.0161(3) 0.0143(3) 0.0148(3) 0.0043(2) 0.0035(2) 0.0084(2)
P2 0.0167(3) 0.0128(2) 0.0124(3) 0.0024(2) 0.0021(2) 0.0076(2)
N1 0.0199(11) 0.0150(9) 0.0279(12) -0.0036(8) 0.0069(9) 0.0045(8)
N2 0.0209(11) 0.0154(9) 0.0234(11) -0.0028(8) 0.0073(9) 0.0058(8)
N3 0.0223(11) 0.0176(9) 0.0173(10) -0.0012(8) 0.0031(8) 0.0099(8)
N1A 0.0417(15) 0.0407(13) 0.0266(13) 0.0033(11) 0.0033(11) 0.0124(12)
C1A 0.0265(15) 0.0324(14) 0.0229(14) -0.0067(11) -0.0007(11) 0.0089(12)
C2A 0.0415(18) 0.0385(15) 0.0407(18) 0.0095(13) -0.0021(14) 0.0132(14)
C1 0.0204(12) 0.0189(10) 0.0156(12) 0.0046(9) 0.0036(9) 0.0102(10)
C2 0.0191(12) 0.0216(11) 0.0162(12) 0.0028(9) 0.0042(9) 0.0092(10)
C3 0.0199(12) 0.0181(10) 0.0183(12) 0.0004(9) -0.0032(10) 0.0109(10)
C4 0.0231(13) 0.0215(11) 0.0232(13) 0.0055(10) 0.0006(10) 0.0135(10)
C5 0.0338(15) 0.0343(13) 0.0180(13) 0.0038(10) 0.0024(11) 0.0239(12)
C6 0.0367(16) 0.0338(14) 0.0262(14) -0.0115(11) -0.0079(12) 0.0231(13)
C7 0.0217(14) 0.0210(12) 0.0415(17) -0.0117(11) -0.0064(12) 0.0068(11)
C8 0.0192(13) 0.0219(11) 0.0291(14) -0.0015(10) -0.0005(11) 0.0089(10)
C111 0.0186(12) 0.0167(10) 0.0141(11) 0.0013(8) -0.0011(9) 0.0108(9)
C112 0.0311(14) 0.0266(12) 0.0234(13) 0.0092(10) 0.0093(11) 0.0188(11)
C113 0.0301(14) 0.0320(13) 0.0230(13) 0.0025(10) 0.0050(11) 0.0211(12)
C114 0.0251(14) 0.0183(11) 0.0343(15) -0.0071(10) -0.0038(11) 0.0128(11)
C115 0.0260(14) 0.0131(10) 0.0402(16) 0.0035(10) 0.0014(12) 0.0077(10)
C116 0.0212(13) 0.0182(11) 0.0227(13) 0.0039(9) 0.0032(10) 0.0089(10)
C121 0.0200(12) 0.0136(10) 0.0175(12) 0.0056(9) 0.0054(9) 0.0100(9)
C122 0.0235(13) 0.0166(10) 0.0167(12) 0.0057(9) 0.0032(10) 0.0105(10)
C123 0.0170(12) 0.0149(10) 0.0288(14) 0.0050(9) 0.0043(10) 0.0056(9)
C124 0.0232(13) 0.0185(11) 0.0245(13) 0.0080(10) 0.0114(10) 0.0111(10)
C125 0.0286(13) 0.0221(11) 0.0166(12) 0.0048(9) 0.0074(10) 0.0151(10)
C126 0.0194(12) 0.0160(10) 0.0192(12) 0.0047(9) 0.0040(10) 0.0088(9)
C131 0.0141(11) 0.0181(10) 0.0149(11) 0.0055(9) 0.0047(9) 0.0080(9)
C132 0.0211(12) 0.0204(11) 0.0229(13) 0.0061(9) 0.0040(10) 0.0121(10)
C133 0.0172(12) 0.0318(12) 0.0196(12) 0.0083(10) 0.0029(10) 0.0143(11)
C134 0.0198(13) 0.0276(12) 0.0207(13) 0.0000(10) 0.0003(10) 0.0070(11)
C135 0.0265(14) 0.0195(11) 0.0255(13) 0.0024(10) 0.0036(11) 0.0102(10)
C136 0.0205(12) 0.0192(11) 0.0195(12) 0.0035(9) 0.0041(10) 0.0107(10)
C211 0.0148(11) 0.0147(10) 0.0146(11) -0.0004(8) 0.0016(9) 0.0068(9)
C212 0.0166(12) 0.0197(11) 0.0242(13) 0.0067(9) 0.0042(10) 0.0099(10)
C213 0.0242(13) 0.0254(12) 0.0245(13) 0.0109(10) 0.0071(11) 0.0110(11)
C214 0.0183(13) 0.0325(13) 0.0282(14) 0.0059(11) 0.0094(11) 0.0124(11)
C215 0.0252(14) 0.0325(13) 0.0266(14) 0.0061(11) 0.0060(11) 0.0206(11)
C216 0.0253(13) 0.0225(11) 0.0195(12) 0.0062(9) 0.0039(10) 0.0145(10)
C221 0.0169(11) 0.0128(9) 0.0159(11) 0.0025(8) 0.0008(9) 0.0082(9)
C222 0.0231(13) 0.0185(11) 0.0183(12) 0.0023(9) 0.0043(10) 0.0096(10)
C223 0.0285(14) 0.0214(11) 0.0183(13) -0.0038(10) 0.0005(11) 0.0091(11)
C224 0.0218(13) 0.0153(10) 0.0283(14) -0.0021(10) -0.0009(11) 0.0065(10)
C225 0.0171(12) 0.0190(11) 0.0283(14) 0.0047(10) 0.0051(10) 0.0073(10)
C226 0.0215(12) 0.0203(11) 0.0157(12) 0.0019(9) 0.0042(10) 0.0114(10)
C231 0.0168(11) 0.0203(10) 0.0134(11) 0.0063(9) 0.0056(9) 0.0112(9)
C232 0.0215(13) 0.0206(11) 0.0247(13) 0.0057(10) 0.0027(10) 0.0102(10)
C233 0.0243(13) 0.0300(12) 0.0320(15) 0.0198(11) 0.0126(11) 0.0164(11)
C234 0.0371(15) 0.0459(15) 0.0158(12) 0.0153(11) 0.0121(11) 0.0316(13)
C235 0.0389(16) 0.0377(14) 0.0150(12) -0.0012(10) 0.0004(11) 0.0254(13)
C236 0.0302(14) 0.0236(11) 0.0171(12) 0.0021(9) 0.0040(10) 0.0166(11)

loop_
_geom_bond_atom_site_label_1
_geom_bond_atom_site_label_2
_geom_bond_distance
_geom_bond_site_symmetry_2
_geom_bond_publ_flag
Cu P2 2.2720(6) . ?
Cu P1 2.2804(6) . ?
Cu S 2.3738(6) . ?
Cu Br 2.4892(4) . ?
S C1 1.697(2) . ?
P1 C131 1.821(2) . ?
P1 C121 1.826(2) . ?
P1 C111 1.831(2) . ?
P2 C211 1.822(2) . ?
P2 C221 1.827(2) . ?
P2 C231 1.831(2) . ?
N1 C1 1.305(3) . ?
N1 H1A 0.8800 . ?
N1 H1B 0.8800 . ?
N2 C1 1.348(3) . ?
N2 N3 1.377(2) . ?
N2 H2B 0.8800 . ?
N3 C2 1.275(3) . ?
N1A C1A 1.139(3) . ?
C1A C2A 1.453(4) . ?
C2A H2A3 0.9800 . ?
C2A H2A2 0.9800 . ?
C2A H2A1 0.9800 . ?
C2 C3 1.462(3) . ?
C2 H2A 0.9500 . ?
C3 C8 1.390(3) . ?
C3 C4 1.391(3) . ?
C4 C5 1.381(3) . ?
C4 H4A 0.9500 . ?
C5 C6 1.374(4) . ?
C5 H5A 0.9500 . ?
C6 C7 1.374(4) . ?
C6 H6A 0.9500 . ?
C7 C8 1.384(3) . ?
C7 H7A 0.9500 . ?
C8 H8A 0.9500 . ?
C111 C112 1.379(3) . ?
C111 C116 1.392(3) . ?
C112 C113 1.389(3) . ?
C112 H11A 0.9500 . ?
C113 C114 1.380(3) . ?
C113 H11B 0.9500 . ?
C114 C115 1.373(3) . ?
C114 H11C 0.9500 . ?
C115 C116 1.388(3) . ?
C115 H11D 0.9500 . ?
C116 H11E 0.9500 . ?
C121 C122 1.390(3) . ?
C121 C126 1.403(3) . ?
C122 C123 1.384(3) . ?
C122 H12A 0.9500 . ?
C123 C124 1.389(3) . ?
C123 H12B 0.9500 . ?
C124 C125 1.373(3) . ?
C124 H12C 0.9500 . ?
C125 C126 1.382(3) . ?
C125 H12D 0.9500 . ?
C126 H12E 0.9500 . ?
C131 C132 1.393(3) . ?
C131 C136 1.396(3) . ?
C132 C133 1.379(3) . ?
C132 H13A 0.9500 . ?
C133 C134 1.381(3) . ?
C133 H13C 0.9500 . ?
C134 C135 1.384(3) . ?
C134 H13D 0.9500 . ?
C135 C136 1.379(3) . ?
C135 H13E 0.9500 . ?
C136 H13F 0.9500 . ?
C211 C212 1.388(3) . ?
C211 C216 1.390(3) . ?
C212 C213 1.379(3) . ?
C212 H21A 0.9500 . ?
C213 C214 1.383(3) . ?
C213 H21B 0.9500 . ?
C214 C215 1.380(3) . ?
C214 H21C 0.9500 . ?
C215 C216 1.381(3) . ?
C215 H21D 0.9500 . ?
C216 H21E 0.9500 . ?
C221 C222 1.390(3) . ?
C221 C226 1.390(3) . ?
C222 C223 1.386(3) . ?
C222 H22A 0.9500 . ?
C223 C224 1.376(3) . ?
C223 H22B 0.9500 . ?
C224 C225 1.378(3) . ?
C224 H22C 0.9500 . ?
C225 C226 1.382(3) . ?
C225 H22E 0.9500 . ?
C226 H22F 0.9500 . ?
C231 C236 1.383(3) . ?
C231 C232 1.397(3) . ?
C232 C233 1.379(3) . ?
C232 H23A 0.9500 . ?
C233 C234 1.371(3) . ?
C233 H23B 0.9500 . ?
C234 C235 1.384(3) . ?
C234 H23C 0.9500 . ?
C235 C236 1.385(3) . ?
C235 H23D 0.9500 . ?
C236 H23E 0.9500 . ?
